data_7030733
loop_
_publ_author_name
'Welch, Gregory C.'
'Prieto, Roberto'
'Dureen, Meghan A.'
'Lough, Alan J.'
'Labeodan, Oijsamola A.'
'H\"oltrichter-R\"ossmann, Thorsten'
'Stephan, Douglas W.'

_publ_section_title
;
 Reactions of phosphines with electron deficient boranes
;
_journal_coden_ASTM DTARAF
_journal_issue 9
_journal_name_full 'Dalton Transactions'
_journal_page_first 1559
_journal_page_last 1570
_journal_paper_doi 10.1039/b814486a
_journal_year 2009
_chemical_formula_sum 'C18 H5 B F10'
_chemical_formula_weight 422.03
_space_group_IT_number 61
_symmetry_cell_setting orthorhombic
_symmetry_space_group_name_Hall '-P 2ac 2ab'
_symmetry_space_group_name_H-M 'P b c a'
_atom_sites_solution_hydrogens geom
_atom_sites_solution_primary direct
_atom_sites_solution_secondary difmap
_audit_creation_method SHELXL-97
_cell_angle_alpha 90.00
_cell_angle_beta 90.00
_cell_angle_gamma 90.00
_cell_formula_units_Z 8
_cell_length_a 10.6539(13)
_cell_length_b 16.736(2)
_cell_length_c 19.095(2)
_cell_measurement_reflns_used 5303
_cell_measurement_temperature 296(2)
_cell_measurement_theta_max 20.39
_cell_measurement_theta_min 2.43
_cell_volume 3404.7(7)
_computing_cell_refinement 'Bruker SMART'
_computing_data_collection 'Bruker SMART'
_computing_data_reduction 'Bruker SAINT'
_computing_molecular_graphics 'Bruker SHELXTL'
_computing_publication_material 'Bruker SHELXTL'
_computing_structure_refinement 'SHELXL-97 (Sheldrick, 1997)'
_computing_structure_solution 'SHELXS-97 (Sheldrick, 1990)'
_diffrn_ambient_temperature 296(2)
_diffrn_measured_fraction_theta_full 0.966
_diffrn_measured_fraction_theta_max 0.966
_diffrn_measurement_device_type 'CCD area detector'
_diffrn_measurement_method 'phi and omega scans'
_diffrn_radiation_monochromator graphite
_diffrn_radiation_source 'fine-focus sealed tube'
_diffrn_radiation_type MoK\a
_diffrn_radiation_wavelength 0.71073
_diffrn_reflns_av_R_equivalents 0.0401
_diffrn_reflns_av_sigmaI/netI 0.0239
_diffrn_reflns_limit_h_max 13
_diffrn_reflns_limit_h_min -13
_diffrn_reflns_limit_k_max 22
_diffrn_reflns_limit_k_min -22
_diffrn_reflns_limit_l_max 24
_diffrn_reflns_limit_l_min -25
_diffrn_reflns_number 36577
_diffrn_reflns_theta_full 28.32
_diffrn_reflns_theta_max 28.32
_diffrn_reflns_theta_min 2.13
_exptl_absorpt_coefficient_mu 0.172
_exptl_absorpt_correction_T_max 0.950
_exptl_absorpt_correction_T_min 0.921
_exptl_absorpt_correction_type multi-scan
_exptl_crystal_colour Colorless
_exptl_crystal_density_diffrn 1.647
_exptl_crystal_density_method 'not measured'
_exptl_crystal_description block
_exptl_crystal_F_000 1664
_exptl_crystal_size_max 0.60
_exptl_crystal_size_mid 0.40
_exptl_crystal_size_min 0.30
_refine_diff_density_max 0.250
_refine_diff_density_min -0.225
_refine_diff_density_rms 0.033
_refine_ls_extinction_method none
_refine_ls_goodness_of_fit_ref 1.002
_refine_ls_hydrogen_treatment constr
_refine_ls_matrix_type full
_refine_ls_number_parameters 262
_refine_ls_number_reflns 4098
_refine_ls_number_restraints 0
_refine_ls_restrained_S_all 1.002
_refine_ls_R_factor_all 0.1022
_refine_ls_R_factor_gt 0.0484
_refine_ls_shift/su_max 0.001
_refine_ls_shift/su_mean 0.000
_refine_ls_structure_factor_coef Fsqd
_refine_ls_weighting_details 'calc w=1/[\s^2^(Fo^2^)+(0.0690P)^2^+0.5934P] where P=(Fo^2^+2Fc^2^)/3'
_refine_ls_weighting_scheme calc
_refine_ls_wR_factor_gt 0.1241
_refine_ls_wR_factor_ref 0.1534
_reflns_number_gt 2142
_reflns_number_total 4098
_reflns_threshold_expression >2sigma(I)
_cod_duplicate_entry 7000575
_cod_data_source_file b814486a.txt
_cod_data_source_block PhB(C6F5)2
_cod_depositor_comments
;
The following automatic conversions were performed:

'_symmetry_cell_setting' value 'Orthorhombic' changed to
'orthorhombic' according to
/usr/data/users/saulius/automatic-downloads/retrospective/RSC/lib/dictionaries/cif_core.dic
dictionary named 'cif_core.dic' version 2.4.2 from 2011-04-26.

Automatic conversion script
Id: cif_fix_values 2281 2013-09-26 08:29:07Z andrius 
;
_cod_original_sg_symbol_H-M Pbca
_cod_database_code 7030733

loop_
_symmetry_equiv_pos_as_xyz
'x, y, z'
'-x+1/2, -y, z+1/2'
'-x, y+1/2, -z+1/2'
'x+1/2, -y+1/2, -z'
'-x, -y, -z'
'x-1/2, y, -z-1/2'
'x, -y-1/2, z-1/2'
'-x-1/2, y-1/2, z'

loop_
_atom_site_label
_atom_site_type_symbol
_atom_site_fract_x
_atom_site_fract_y
_atom_site_fract_z
_atom_site_U_iso_or_equiv
_atom_site_adp_type
_atom_site_occupancy
_atom_site_symmetry_multiplicity
_atom_site_calc_flag
_atom_site_refinement_flags
B1 B 0.3753(2) 0.20002(16) 0.62948(13) 0.0583(6) Uani 1 1 d .
F1 F 0.14599(12) 0.12244(9) 0.67752(8) 0.0850(4) Uani 1 1 d .
F2 F 0.03539(15) -0.00153(10) 0.61570(11) 0.1226(7) Uani 1 1 d .
F3 F 0.1372(2) -0.06607(11) 0.49813(12) 0.1465(9) Uani 1 1 d .
F4 F 0.3504(2) -0.00251(12) 0.44338(10) 0.1363(8) Uani 1 1 d .
F5 F 0.46250(13) 0.11934(11) 0.50564(7) 0.0974(5) Uani 1 1 d .
F6 F 0.54729(15) 0.32442(10) 0.58470(11) 0.1238(7) Uani 1 1 d .
F7 F 0.79667(16) 0.31867(12) 0.59620(13) 0.1390(8) Uani 1 1 d .
F8 F 0.90933(13) 0.18844(11) 0.64985(11) 0.1163(6) Uani 1 1 d .
F9 F 0.77091(13) 0.06478(9) 0.69564(9) 0.0953(5) Uani 1 1 d .
F10 F 0.52045(12) 0.06985(7) 0.68691(8) 0.0796(4) Uani 1 1 d .
C1 C 0.30171(19) 0.27325(14) 0.65627(12) 0.0628(6) Uani 1 1 d .
C2 C 0.1839(2) 0.29406(15) 0.62961(13) 0.0723(6) Uani 1 1 d .
H2A H 0.1476 0.2626 0.5949 0.087 Uiso 1 1 calc R
C3 C 0.1204(2) 0.36047(16) 0.65393(16) 0.0809(7) Uani 1 1 d .
H3A H 0.0431 0.3742 0.6348 0.097 Uiso 1 1 calc R
C4 C 0.1710(2) 0.40605(16) 0.70608(17) 0.0855(8) Uani 1 1 d .
H4A H 0.1272 0.4501 0.7229 0.103 Uiso 1 1 calc R
C5 C 0.2865(3) 0.38713(16) 0.73386(15) 0.0869(8) Uani 1 1 d .
H5A H 0.3206 0.4180 0.7697 0.104 Uiso 1 1 calc R
C6 C 0.3512(2) 0.32223(14) 0.70823(14) 0.0743(7) Uani 1 1 d .
H6A H 0.4303 0.3108 0.7262 0.089 Uiso 1 1 calc R
C7 C 0.30828(19) 0.12722(13) 0.59390(11) 0.0609(6) Uani 1 1 d .
C8 C 0.1981(2) 0.09355(14) 0.61901(13) 0.0669(6) Uani 1 1 d .
C9 C 0.1405(3) 0.02951(17) 0.58887(16) 0.0841(8) Uani 1 1 d .
C10 C 0.1915(3) -0.00334(16) 0.5298(2) 0.0984(10) Uani 1 1 d .
C11 C 0.2999(3) 0.02752(18) 0.50217(15) 0.0923(9) Uani 1 1 d .
C12 C 0.3567(2) 0.09057(16) 0.53492(13) 0.0730(6) Uani 1 1 d .
C13 C 0.52233(18) 0.19768(12) 0.63651(11) 0.0569(5) Uani 1 1 d .
C14 C 0.5988(2) 0.25960(15) 0.61429(14) 0.0764(7) Uani 1 1 d .
C15 C 0.7268(2) 0.25678(16) 0.61808(16) 0.0854(8) Uani 1 1 d .
C16 C 0.7843(2) 0.19120(16) 0.64538(14) 0.0755(7) Uani 1 1 d .
C17 C 0.7139(2) 0.12904(13) 0.66897(12) 0.0631(6) Uani 1 1 d .
C18 C 0.58567(19) 0.13271(12) 0.66353(11) 0.0562(5) Uani 1 1 d .

loop_
_atom_site_aniso_label
_atom_site_aniso_U_11
_atom_site_aniso_U_22
_atom_site_aniso_U_33
_atom_site_aniso_U_23
_atom_site_aniso_U_13
_atom_site_aniso_U_12
B1 0.0516(13) 0.0687(16) 0.0547(13) 0.0062(12) -0.0018(11) 0.0014(11)
F1 0.0659(8) 0.1044(11) 0.0849(10) 0.0010(8) 0.0103(7) -0.0063(7)
F2 0.0972(13) 0.1056(12) 0.1650(18) 0.0260(12) -0.0276(12) -0.0400(11)
F3 0.1792(18) 0.0870(12) 0.173(2) -0.0352(12) -0.0776(16) -0.0098(12)
F4 0.1590(18) 0.1470(17) 0.1029(13) -0.0619(13) -0.0266(12) 0.0485(14)
F5 0.0738(9) 0.1446(14) 0.0739(9) -0.0137(9) 0.0080(7) 0.0172(9)
F6 0.0881(11) 0.0923(11) 0.1909(19) 0.0714(12) 0.0056(11) 0.0088(9)
F7 0.0824(11) 0.1196(15) 0.215(2) 0.0688(14) 0.0170(12) -0.0279(10)
F8 0.0462(8) 0.1285(14) 0.1742(18) 0.0156(12) -0.0023(9) -0.0026(8)
F9 0.0733(9) 0.0847(10) 0.1278(13) 0.0212(9) -0.0144(8) 0.0204(8)
F10 0.0698(8) 0.0646(8) 0.1042(10) 0.0201(7) -0.0065(7) -0.0121(7)
C1 0.0493(11) 0.0645(13) 0.0746(14) 0.0008(11) -0.0025(10) 0.0022(10)
C2 0.0560(13) 0.0766(16) 0.0844(17) -0.0046(13) -0.0075(11) 0.0041(11)
C3 0.0569(13) 0.0785(17) 0.107(2) 0.0069(15) -0.0053(13) 0.0140(12)
C4 0.0736(16) 0.0642(15) 0.119(2) -0.0062(15) 0.0048(15) 0.0113(13)
C5 0.0847(18) 0.0692(16) 0.107(2) -0.0216(15) -0.0101(15) 0.0036(14)
C6 0.0592(13) 0.0697(15) 0.0940(18) -0.0099(13) -0.0118(12) 0.0026(12)
C7 0.0513(11) 0.0692(14) 0.0622(13) -0.0020(11) -0.0071(10) 0.0070(10)
C8 0.0616(13) 0.0697(14) 0.0693(14) 0.0021(12) -0.0109(11) 0.0040(12)
C9 0.0766(17) 0.0755(17) 0.100(2) 0.0077(16) -0.0263(16) -0.0085(14)
C10 0.110(2) 0.0696(17) 0.116(3) -0.0125(18) -0.052(2) 0.0010(17)
C11 0.105(2) 0.093(2) 0.0785(18) -0.0301(16) -0.0298(17) 0.0303(18)
C12 0.0639(13) 0.0907(17) 0.0644(14) -0.0064(13) -0.0073(12) 0.0155(13)
C13 0.0483(11) 0.0598(12) 0.0626(13) 0.0039(10) -0.0005(9) 0.0004(9)
C14 0.0642(13) 0.0659(15) 0.0990(18) 0.0237(14) 0.0009(13) 0.0064(12)
C15 0.0583(13) 0.0790(17) 0.119(2) 0.0258(16) 0.0107(14) -0.0140(13)
C16 0.0452(12) 0.0831(17) 0.0982(19) 0.0040(14) -0.0001(12) 0.0005(12)
C17 0.0556(12) 0.0608(13) 0.0730(14) 0.0034(11) -0.0087(10) 0.0100(11)
C18 0.0531(12) 0.0550(12) 0.0606(12) -0.0004(10) -0.0018(10) -0.0034(10)

loop_
_atom_type_symbol
_atom_type_description
_atom_type_scat_dispersion_real
_atom_type_scat_dispersion_imag
_atom_type_scat_source
C C 0.0033 0.0016 'International Tables Vol C Tables 4.2.6.8 and 6.1.1.4'
H H 0.0000 0.0000 'International Tables Vol C Tables 4.2.6.8 and 6.1.1.4'
B B 0.0013 0.0007 'International Tables Vol C Tables 4.2.6.8 and 6.1.1.4'
F F 0.0171 0.0103 'International Tables Vol C Tables 4.2.6.8 and 6.1.1.4'

loop_
_geom_angle_atom_site_label_1
_geom_angle_atom_site_label_2
_geom_angle_atom_site_label_3
_geom_angle
C1 B1 C7 122.03(19)
C1 B1 C13 119.8(2)
C7 B1 C13 118.1(2)
C6 C1 C2 116.9(2)
C6 C1 B1 120.8(2)
C2 C1 B1 122.2(2)
C3 C2 C1 121.1(2)
C3 C2 H2A 119.4
C1 C2 H2A 119.4
C4 C3 C2 120.1(2)
C4 C3 H3A 119.9
C2 C3 H3A 119.9
C3 C4 C5 120.4(2)
C3 C4 H4A 119.8
C5 C4 H4A 119.8
C6 C5 C4 119.5(3)
C6 C5 H5A 120.3
C4 C5 H5A 120.3
C5 C6 C1 121.9(2)
C5 C6 H6A 119.0
C1 C6 H6A 119.0
C12 C7 C8 114.7(2)
C12 C7 B1 121.9(2)
C8 C7 B1 123.4(2)
F1 C8 C9 116.7(2)
F1 C8 C7 119.5(2)
C9 C8 C7 123.7(2)
F2 C9 C8 121.4(3)
F2 C9 C10 119.5(3)
C8 C9 C10 119.1(3)
F3 C10 C9 121.0(3)
F3 C10 C11 118.9(3)
C9 C10 C11 120.1(3)
F4 C11 C12 119.6(3)
F4 C11 C10 121.2(3)
C12 C11 C10 119.2(3)
F5 C12 C11 117.2(2)
F5 C12 C7 119.5(2)
C11 C12 C7 123.3(3)
C18 C13 C14 114.63(19)
C18 C13 B1 122.58(19)
C14 C13 B1 122.8(2)
F6 C14 C15 117.3(2)
F6 C14 C13 119.6(2)
C15 C14 C13 123.0(2)
F7 C15 C16 119.4(2)
F7 C15 C14 120.7(2)
C16 C15 C14 119.8(2)
F8 C16 C17 120.2(2)
F8 C16 C15 120.1(2)
C17 C16 C15 119.7(2)
F9 C17 C16 119.5(2)
F9 C17 C18 121.2(2)
C16 C17 C18 119.4(2)
F10 C18 C17 117.20(19)
F10 C18 C13 119.38(18)
C17 C18 C13 123.4(2)

loop_
_geom_bond_atom_site_label_1
_geom_bond_atom_site_label_2
_geom_bond_distance
B1 C1 1.542(3)
B1 C7 1.567(3)
B1 C13 1.573(3)
F1 C8 1.338(3)
F2 C9 1.337(3)
F3 C10 1.343(3)
F4 C11 1.342(3)
F5 C12 1.347(3)
F6 C14 1.340(3)
F7 C15 1.342(3)
F8 C16 1.336(3)
F9 C17 1.336(2)
F10 C18 1.337(2)
C1 C6 1.391(3)
C1 C2 1.399(3)
C2 C3 1.381(3)
C2 H2A 0.9300
C3 C4 1.365(4)
C3 H3A 0.9300
C4 C5 1.377(4)
C4 H4A 0.9300
C5 C6 1.376(3)
C5 H5A 0.9300
C6 H6A 0.9300
C7 C12 1.382(3)
C7 C8 1.387(3)
C8 C9 1.363(4)
C9 C10 1.367(4)
C10 C11 1.371(4)
C11 C12 1.368(4)
C13 C18 1.380(3)
C13 C14 1.385(3)
C14 C15 1.366(3)
C15 C16 1.361(3)
C16 C17 1.359(3)
C17 C18 1.372(3)

loop_
_geom_torsion_atom_site_label_1
_geom_torsion_atom_site_label_2
_geom_torsion_atom_site_label_3
_geom_torsion_atom_site_label_4
_geom_torsion
C7 B1 C1 C6 156.7(2)
C13 B1 C1 C6 -24.3(3)
C7 B1 C1 C2 -23.9(3)
C13 B1 C1 C2 155.2(2)
C6 C1 C2 C3 0.2(4)
B1 C1 C2 C3 -179.3(2)
C1 C2 C3 C4 -1.6(4)
C2 C3 C4 C5 1.3(4)
C3 C4 C5 C6 0.5(4)
C4 C5 C6 C1 -2.0(4)
C2 C1 C6 C5 1.6(4)
B1 C1 C6 C5 -178.9(2)
C1 B1 C7 C12 137.7(2)
C13 B1 C7 C12 -41.3(3)
C1 B1 C7 C8 -43.4(3)
C13 B1 C7 C8 137.6(2)
C12 C7 C8 F1 177.34(19)
B1 C7 C8 F1 -1.6(3)
C12 C7 C8 C9 0.0(3)
B1 C7 C8 C9 -179.0(2)
F1 C8 C9 F2 1.6(4)
C7 C8 C9 F2 179.0(2)
F1 C8 C9 C10 -178.6(2)
C7 C8 C9 C10 -1.2(4)
F2 C9 C10 F3 0.3(4)
C8 C9 C10 F3 -179.5(2)
F2 C9 C10 C11 -179.4(2)
C8 C9 C10 C11 0.8(4)
F3 C10 C11 F4 1.7(4)
C9 C10 C11 F4 -178.5(2)
F3 C10 C11 C12 -178.9(2)
C9 C10 C11 C12 0.9(4)
F4 C11 C12 F5 -0.1(4)
C10 C11 C12 F5 -179.5(2)
F4 C11 C12 C7 177.2(2)
C10 C11 C12 C7 -2.2(4)
C8 C7 C12 F5 179.00(19)
B1 C7 C12 F5 -2.0(3)
C8 C7 C12 C11 1.8(3)
B1 C7 C12 C11 -179.3(2)
C1 B1 C13 C18 131.3(2)
C7 B1 C13 C18 -49.6(3)
C1 B1 C13 C14 -50.5(3)
C7 B1 C13 C14 128.5(2)
C18 C13 C14 F6 177.5(2)
B1 C13 C14 F6 -0.8(4)
C18 C13 C14 C15 0.5(4)
B1 C13 C14 C15 -177.7(3)
F6 C14 C15 F7 3.4(4)
C13 C14 C15 F7 -179.6(3)
F6 C14 C15 C16 -177.7(3)
C13 C14 C15 C16 -0.7(5)
F7 C15 C16 F8 -0.5(4)
C14 C15 C16 F8 -179.3(3)
F7 C15 C16 C17 178.6(3)
C14 C15 C16 C17 -0.2(4)
F8 C16 C17 F9 -1.0(4)
C15 C16 C17 F9 179.9(2)
F8 C16 C17 C18 -179.6(2)
C15 C16 C17 C18 1.3(4)
F9 C17 C18 F10 0.9(3)
C16 C17 C18 F10 179.5(2)
F9 C17 C18 C13 179.9(2)
C16 C17 C18 C13 -1.5(4)
C14 C13 C18 F10 179.6(2)
B1 C13 C18 F10 -2.2(3)
C14 C13 C18 C17 0.6(3)
B1 C13 C18 C17 178.9(2)
